data_7060661
loop_
_publ_author_name
'Rahimi, Naser'
'Zargarian, Davit'

_publ_section_title
;
 Cationic tetra- and pentacoordinate complexes of nickel based on POCN-
 and POCOP-type pincer ligands: synthesis, characterization, and ligand
 exchange studies
;
_journal_issue 33
_journal_name_full 'New Journal of Chemistry'
_journal_page_first 15063
_journal_page_last 15073
_journal_paper_doi 10.1039/D1NJ01355F
_journal_volume 45
_journal_year 2021
_chemical_formula_moiety 'F6 Sb, C28 H39 N2 Ni O2 P2, C4 H8 O'
_chemical_formula_sum 'C32 H47 F6 N2 Ni O3 P2 Sb'
_chemical_formula_weight 864.11
_chemical_name_systematic POCOP-Ni-bipy
_space_group_crystal_system monoclinic
_space_group_IT_number 14
_space_group_name_Hall '-P 2ybc'
_space_group_name_H-M_alt 'P 1 21/c 1'
_atom_sites_solution_hydrogens geom
_atom_sites_solution_primary dual
_audit_creation_date 2021-03-19
_audit_creation_method
;
Olex2 1.3
(compiled 2020.11.12 svn.r5f609507 for OlexSys, GUI svn.r6272)
;
_audit_update_record
;
2021-03-19 deposited with the CCDC.	2021-05-10 downloaded from the CCDC.
;
_cell_angle_alpha 90
_cell_angle_beta 91.766(2)
_cell_angle_gamma 90
_cell_formula_units_Z 4
_cell_length_a 16.9127(6)
_cell_length_b 9.2788(3)
_cell_length_c 23.5436(8)
_cell_measurement_reflns_used 9973
_cell_measurement_temperature 130
_cell_measurement_theta_max 60.529
_cell_measurement_theta_min 2.275
_cell_volume 3692.9(2)
_computing_cell_refinement
;
SAINT (2013) V8.40A; Integration Software for Single Crystal Data.
Bruker AXS Inc., Madison, WI 53719-1173.
;
_computing_data_collection
;
APEX 2 (2013) Bruker AXS Inc., Madison, WI 53719-1173.
;
_computing_data_reduction
;
SAINT (2013) V8.40A; Integration Software for Single Crystal Data.
Bruker AXS Inc., Madison, WI 53719-1173.
;
_computing_molecular_graphics 'Olex2 1.3 (Dolomanov et al., 2009)'
_computing_publication_material 'Olex2 1.3 (Dolomanov et al., 2009)'
_computing_structure_refinement 'XL  (Sheldrick, 2008)'
_computing_structure_solution 'SHELXT 2014/5 (Sheldrick, 2014)'
_diffrn_ambient_temperature 130
_diffrn_detector 'CMOS Area detector'
_diffrn_detector_area_resol_mean 10.24
_diffrn_detector_type 'Bruker Photon 100 CMOS Detector'
_diffrn_measured_fraction_theta_full 0.999
_diffrn_measured_fraction_theta_max 0.999
_diffrn_measurement_device 'k-geometry diffractometer'
_diffrn_measurement_device_type 'Bruker Venture Metaljet'
_diffrn_measurement_method '\w and \f scans'
_diffrn_radiation_collimation 'Focusing mirrors'
_diffrn_radiation_monochromator 'Helios MX Mirror Optics'
_diffrn_radiation_probe x-ray
_diffrn_radiation_type GaK\a
_diffrn_radiation_wavelength 1.34139
_diffrn_reflns_av_R_equivalents 0.0844
_diffrn_reflns_av_unetI/netI 0.0603
_diffrn_reflns_Laue_measured_fraction_full 0.999
_diffrn_reflns_Laue_measured_fraction_max 0.999
_diffrn_reflns_limit_h_max 20
_diffrn_reflns_limit_h_min -20
_diffrn_reflns_limit_k_max 11
_diffrn_reflns_limit_k_min -10
_diffrn_reflns_limit_l_max 28
_diffrn_reflns_limit_l_min -28
_diffrn_reflns_number 51194
_diffrn_reflns_point_group_measured_fraction_full 0.999
_diffrn_reflns_point_group_measured_fraction_max 0.999
_diffrn_reflns_theta_full 53.594
_diffrn_reflns_theta_max 54.987
_diffrn_reflns_theta_min 2.274
_diffrn_source 'Metal Jet'
_diffrn_source_current 2.86
_diffrn_source_power 0.199914
_diffrn_source_target Ga
_diffrn_source_type 'Gallium Liquid Metal Jet Source'
_diffrn_source_voltage 69.9
_exptl_absorpt_coefficient_mu 7.662
_exptl_absorpt_correction_T_max 0.7519
_exptl_absorpt_correction_T_min 0.4805
_exptl_absorpt_correction_type multi-scan
_exptl_absorpt_process_details
;
SADABS-2016/2 (Bruker,2016/2) was used for absorption correction.
wR2(int) was 0.1655 before and 0.0867 after correction.
The Ratio of minimum to maximum transmission is 0.6390.
The \l/2 correction factor is Not present.
;
_exptl_crystal_colour 'clear light red'
_exptl_crystal_colour_lustre clear
_exptl_crystal_colour_modifier light
_exptl_crystal_colour_primary red
_exptl_crystal_density_diffrn 1.554
_exptl_crystal_description chunk
_exptl_crystal_F_000 1760
_exptl_crystal_size_max 0.13
_exptl_crystal_size_mid 0.065
_exptl_crystal_size_min 0.05
_refine_diff_density_max 0.741
_refine_diff_density_min -1.800
_refine_diff_density_rms 0.083
_refine_ls_extinction_method none
_refine_ls_goodness_of_fit_ref 1.055
_refine_ls_hydrogen_treatment constr
_refine_ls_matrix_type full
_refine_ls_number_parameters 567
_refine_ls_number_reflns 7057
_refine_ls_number_restraints 254
_refine_ls_restrained_S_all 1.048
_refine_ls_R_factor_all 0.0559
_refine_ls_R_factor_gt 0.0439
_refine_ls_shift/su_max 0.001
_refine_ls_shift/su_mean 0.000
_refine_ls_structure_factor_coef Fsqd
_refine_ls_weighting_details 'w=1/[\s^2^(Fo^2^)+(0.0323P)^2^+6.5544P] where P=(Fo^2^+2Fc^2^)/3'
_refine_ls_weighting_scheme calc
_refine_ls_wR_factor_gt 0.1069
_refine_ls_wR_factor_ref 0.1133
_reflns_Friedel_coverage 0.000
_reflns_number_gt 5792
_reflns_number_total 7057
_reflns_threshold_expression 'I > 2\s(I)'
_cod_data_source_file d1nj01355f2.cif
_cod_data_source_block 2c-naser56
_cod_depositor_comments
;
The following automatic conversions were performed:

data item '_diffrn_radiation_probe' value 'X-ray' was changed to
'x-ray' in accordance with the
/home/data/users/saulius/crontab/automatic-downloads/rss-feeds/RSC/lib/dictionaries/cif_core.dic
dictionary named 'cif_core.dic' version 2.4.2 last updated on
2011-04-26.

Automatic conversion script
Id: cif_fix_values 7556 2019-12-06 15:28:31Z antanas 

 Adding full bibliography for 7060661--7060668.cif.
;
_cod_database_code 7060661
_shelx_shelxl_version_number 2017/1
_shelx_space_group_comment
;
The symmetry employed for this shelxl refinement is uniquely defined
by the following loop, which should always be used as a source of
symmetry information in preference to the above space-group names.
They are only intended as comments.
;
_shelx_estimated_absorpt_t_max 0.701
_shelx_estimated_absorpt_t_min 0.436
_olex2_refinement_description
;
1. Others
 Fixed Uiso: H00J(0.057) H00L(0.051) H00M(0.056) H00N(0.058) H00P(0.061)
 H00Q(0.063) H00R(0.06) H00S(0.063) H00T(0.062) H00U(0.08) H00A(0.1) H00B(0.1)
 H00C(0.1) H00W(0.085) H00X(0.051) H00D(0.119) H00E(0.119) H00F(0.119)
 H00Z(0.055) H010(0.054) H011(0.101) H01A(0.103) H01B(0.103) H01C(0.103)
 H01D(0.081) H01E(0.081) H01F(0.081) H01G(0.085) H01H(0.085) H01I(0.085)
 H53A(0.081) H53B(0.081) H01J(0.089) H01K(0.089) H01L(0.089) H01M(0.088)
 H01N(0.088) H01O(0.088) H50A(0.091) H50B(0.091) H52A(0.095) H52B(0.095)
 H01P(0.084) H15a(0.084) H01R(0.084) H01S(0.082) H01T(0.082) H01U(0.082)
 H51A(0.126) H51B(0.126) H0A(0.098) H0B(0.098) H0C(0.098) H1(0.056) H2A(0.083)
 H2B(0.083) H2C(0.083) H3(0.049) H4A(0.093) H4B(0.093) H4C(0.093) H00{(0.053)
 H5A(0.074) H5B(0.074) H5C(0.074) H6A(0.083) H6B(0.083) H6C(0.083) H51C(0.121)
 H51D(0.121) H52C(0.122) H52D(0.122) H53C(0.109) H53D(0.109) H50C(0.133)
 H50D(0.133)
 Fixed X: H00J(0.541046) H00L(0.709344) H00M(1.091192) H00N(0.577283)
 H00P(0.491255) H00Q(0.871499) H00R(1.125178) H00S(0.856507) H00T(1.034384)
 H00U(0.600585) H00A(0.79154) H00B(0.821737) H00C(0.882548) H00W(0.796798)
 H00X(0.749359) H00D(0.756853) H00E(0.737605) H00F(0.715744) H00Z(0.778123)
 H010(0.833966) H011(0.666846) H01A(0.997062) H01B(0.929972) H01C(0.962724)
 H01D(0.816724) H01E(0.763366) H01F(0.855403) H01G(0.76078) H01H(0.676752)
 H01I(0.688672) H53A(0.452836) H53B(0.395368) H01J(0.631882) H01K(0.615209)
 H01L(0.663729) H01M(0.941448) H01N(0.905233) H01O(0.898241) H50A(0.544757)
 H50B(0.606063) H52A(0.396237) H52B(0.382696) H01P(0.823336) H15a(0.888126)
 H01R(0.833423) H01S(0.910542) H01T(0.864408) H01U(0.95458) H51A(0.491562)
 H51B(0.518063) H0A(0.946229) H0B(1.001122) H0C(1.014312) H1(0.952804)
 H2A(0.637354) H2B(0.62056) H2C(0.661255) H3(0.75349) H4A(0.786542)
 H4B(0.701236) H4C(0.712522) H00{(0.773737) H5A(0.878955) H5B(0.898511)
 H5C(0.937515) H6A(0.874791) H6B(0.846453) H6C(0.78484) H51C(0.565805)
 H51D(0.481826) H52C(0.445589) H52D(0.530194) H53C(0.475804) H53D(0.407629)
 H50C(0.567231) H50D(0.594721)
 Fixed Y: H00J(0.837834) H00L(1.059928) H00M(0.815676) H00N(1.112147)
 H00P(1.002625) H00Q(1.138502) H00R(0.636357) H00S(0.591666) H00T(0.552146)
 H00U(0.707899) H00A(0.875177) H00B(0.976732) H00C(0.892771) H00W(0.481142)
 H00X(0.577935) H00D(1.220045) H00E(1.171629) H00F(1.071231) H00Z(0.887597)
 H010(1.246933) H011(0.538899) H01A(1.230423) H01B(1.31407) H01C(1.373123)
 H01D(0.781734) H01E(0.672572) H01F(0.652025) H01G(0.480854) H01H(0.453359)
 H01I(0.574981) H53A(0.702462) H53B(0.806697) H01J(0.762518) H01K(0.63631)
 H01L(0.771219) H01M(0.831176) H01N(0.950023) H01O(0.964559) H50A(1.074593)
 H50B(0.953338) H52A(0.810487) H52B(0.955688) H01P(1.211561) H15a(1.331676)
 H01R(1.326188) H01S(1.289471) H01T(1.143918) H01U(1.14246) H51A(1.029089)
 H51B(0.87016) H0A(1.293644) H0B(1.326722) H0C(1.186495) H1(1.130855)
 H2A(0.688807) H2B(0.568046) H2C(0.712267) H3(0.525202) H4A(0.432819)
 H4B(0.387601) H4C(0.51148) H00{(0.932958) H5A(1.03483) H5B(1.036147)
 H5C(0.920698) H6A(0.721662) H6B(0.856058) H6C(0.74108) H51C(1.003035)
 H51D(1.056197) H52C(0.837105) H52D(0.770802) H53C(0.692227) H53D(0.807235)
 H50C(1.028106) H50D(0.87047)
 Fixed Z: H00J(0.665797) H00L(0.544749) H00M(0.674975) H00N(0.537564)
 H00P(0.599553) H00Q(0.749869) H00R(0.612253) H00S(0.695846) H00T(0.545059)
 H00U(0.734121) H00A(0.763168) H00B(0.812433) H00C(0.775934) H00W(0.770748)
 H00X(0.471411) H00D(0.702462) H00E(0.764314) H00F(0.712628) H00Z(0.462022)
 H010(0.63832) H011(0.789612) H01A(0.676538) H01B(0.707091) H01C(0.650032)
 H01D(0.376458) H01E(0.408669) H01F(0.409705) H01G(0.563604) H01H(0.53574)
 H01I(0.581423) H53A(0.800166) H53B(0.765689) H01J(0.513895) H01K(0.470908)
 H01L(0.452157) H01M(0.460559) H01N(0.4993) H01O(0.432996) H50A(0.786322)
 H50B(0.803487) H52A(0.873261) H52B(0.839363) H01P(0.577891) H15a(0.573978)
 H01R(0.626491) H01S(0.559553) H01T(0.551766) H01U(0.569302) H51A(0.884285)
 H51B(0.89931) H0A(0.699588) H0B(0.648743) H0C(0.684948) H1(0.600584)
 H2A(0.534992) H2B(0.48964) H2C(0.471852) H3(0.481297) H4A(0.572236)
 H4B(0.551256) H4C(0.596053) H00{(0.456662) H5A(0.506708) H5B(0.442054)
 H5C(0.482656) H6A(0.413118) H6B(0.377645) H6C(0.396852) H51C(0.890254)
 H51D(0.867714) H52C(0.896807) H52D(0.887002) H53C(0.806265) H53D(0.807254)
 H50C(0.81171) H50D(0.827275)
;
_olex2_submission_special_instructions 'No special instructions were received'

loop_
_space_group_symop_operation_xyz
'x, y, z'
'-x, y+1/2, -z+1/2'
'-x, -y, -z'
'x, -y-1/2, z-1/2'

loop_
_atom_site_label
_atom_site_type_symbol
_atom_site_fract_x
_atom_site_fract_y
_atom_site_fract_z
_atom_site_U_iso_or_equiv
_atom_site_adp_type
_atom_site_occupancy
_atom_site_site_symmetry_order
_atom_site_calc_flag
_atom_site_refinement_flags_posn
_atom_site_refinement_flags_adp
_atom_site_refinement_flags_occupancy
_atom_site_disorder_assembly
_atom_site_disorder_group
Sb1 Sb 0.68079(2) 0.28564(4) 0.90496(2) 0.04920(12) Uani 1 1 d . . . . .
Ni1 Ni 0.81425(3) 0.85312(7) 0.60798(2) 0.03650(15) Uani 1 1 d . . . . .
P2 P 0.87089(6) 1.01561(12) 0.66404(4) 0.0381(2) Uani 1 1 d . . . . .
P1 P 0.8085(4) 0.7617(8) 0.5243(3) 0.0319(10) Uani 0.485(15) 1 d . U P A 1
F6 F 0.60935(17) 0.2875(3) 0.84290(11) 0.0610(7) Uani 1 1 d . . . . .
F4 F 0.65085(17) 0.4748(3) 0.92187(13) 0.0666(8) Uani 1 1 d . . . . .
F1 F 0.75202(18) 0.2879(4) 0.96730(11) 0.0692(8) Uani 1 1 d . . . . .
F3 F 0.75941(17) 0.3569(4) 0.85856(12) 0.0673(8) Uani 1 1 d . . . . .
F2 F 0.71111(19) 0.0984(4) 0.88807(12) 0.0681(8) Uani 1 1 d . . . . .
F5 F 0.60206(18) 0.2174(4) 0.95183(12) 0.0674(8) Uani 1 1 d . . . . .
O2 O 0.95648(18) 0.9440(4) 0.68321(13) 0.0536(8) Uani 1 1 d . . . . .
O1 O 0.8894(2) 0.6340(4) 0.52850(14) 0.0594(9) Uani 1 1 d . . . . .
N31 N 0.7667(2) 0.7126(4) 0.67062(14) 0.0420(8) Uani 1 1 d . . . . .
N21 N 0.7046(2) 0.9164(4) 0.60614(13) 0.0380(7) Uani 1 1 d . . . . .
C1 C 0.9200(2) 0.7855(5) 0.60743(17) 0.0391(9) Uani 1 1 d . . . . .
O3 O 0.5042(3) 0.8776(5) 0.77320(18) 0.0863(13) Uani 1 1 d D U . . .
C6 C 0.9778(3) 0.8343(5) 0.64596(17) 0.0403(9) Uani 1 1 d . . . . .
C23 C 0.6545(2) 0.8513(5) 0.64227(16) 0.0403(9) Uani 1 1 d . . . . .
C22 C 0.5746(3) 0.8825(5) 0.64066(19) 0.0474(11) Uani 1 1 d . . . . .
H00J H 0.541046 0.837834 0.665797 0.057 Uiso 1 1 calc R U . . .
C24 C 0.6911(3) 0.7443(5) 0.68133(17) 0.0436(10) Uani 1 1 d . . . . .
C19 C 0.6749(3) 1.0135(5) 0.56876(17) 0.0422(10) Uani 1 1 d . . . . .
H00L H 0.709344 1.059928 0.544749 0.051 Uiso 1 1 calc R U . . .
C5 C 1.0542(3) 0.7806(5) 0.64840(19) 0.0463(10) Uani 1 1 d . . . . .
H00M H 1.091192 0.815676 0.674975 0.056 Uiso 1 1 calc R U . . .
C20 C 0.5961(3) 1.0466(5) 0.56461(19) 0.0481(10) Uani 1 1 d . . . . .
H00N H 0.577283 1.112147 0.537564 0.058 Uiso 1 1 calc R U . . .
C2 C 0.9447(3) 0.6801(5) 0.56960(18) 0.0464(10) Uani 1 1 d . . . . .
C21 C 0.5450(3) 0.9809(5) 0.6013(2) 0.0512(11) Uani 1 1 d . . . . .
H00P H 0.491255 1.002625 0.599553 0.061 Uiso 1 1 calc R U . . .
C17 C 0.8346(3) 1.0670(6) 0.73368(18) 0.0524(12) Uani 1 1 d . . . . .
H00Q H 0.871499 1.138502 0.749869 0.063 Uiso 1 1 calc R U . . .
C4 C 1.0743(3) 0.6743(5) 0.6107(2) 0.0503(11) Uani 1 1 d . . . . .
H00R H 1.125178 0.636357 0.612253 0.060 Uiso 1 1 calc R U . . .
C28 C 0.8045(3) 0.6151(6) 0.70360(18) 0.0525(12) Uani 1 1 d . . . . .
H00S H 0.856507 0.591666 0.695846 0.063 Uiso 1 1 calc R U . . .
C3 C 1.0204(3) 0.6232(5) 0.5707(2) 0.0518(11) Uani 1 1 d . . . . .
H00T H 1.034384 0.552146 0.545059 0.062 Uiso 1 1 calc R U . . .
C25 C 0.6524(3) 0.6823(7) 0.7265(2) 0.0669(15) Uani 1 1 d . . . . .
H00U H 0.600585 0.707899 0.734121 0.080 Uiso 1 1 calc R U . . .
C18 C 0.8324(3) 0.9413(7) 0.77513(19) 0.0670(15) Uani 1 1 d . . . . .
H00A H 0.791540 0.875177 0.763168 0.100 Uiso 1 1 calc R U . . .
H00B H 0.821737 0.976732 0.812433 0.100 Uiso 1 1 calc R U . . .
H00C H 0.882548 0.892771 0.775934 0.100 Uiso 1 1 calc R U . . .
C27 C 0.7692(4) 0.5482(7) 0.7485(2) 0.0705(16) Uani 1 1 d . . . . .
H00W H 0.796798 0.481142 0.770748 0.085 Uiso 1 1 calc R U . . .
C8b C 0.7302(10) 0.6334(15) 0.5036(6) 0.043(3) Uani 0.485(15) 1 d . U P A 1
H00X H 0.749359 0.577935 0.471411 0.051 Uiso 0.485(15) 1 calc R U P A 1
C16 C 0.7537(4) 1.1392(8) 0.7277(2) 0.0794(18) Uani 1 1 d . . . . .
H00D H 0.756853 1.220045 0.702462 0.119 Uiso 1 1 calc R U . . .
H00E H 0.737605 1.171629 0.764314 0.119 Uiso 1 1 calc R U . . .
H00F H 0.715744 1.071231 0.712628 0.119 Uiso 1 1 calc R U . . .
C11a C 0.8209(11) 0.8163(15) 0.4640(7) 0.046(3) Uani 0.515(15) 1 d . U P A 2
H00Z H 0.778123 0.887597 0.462022 0.055 Uiso 0.515(15) 1 calc R U P A 2
C14b C 0.8845(9) 1.1959(15) 0.6357(5) 0.045(3) Uani 0.518(13) 1 d . U P B 1
H010 H 0.833966 1.246933 0.638320 0.054 Uiso 0.518(13) 1 calc R U P B 1
C26 C 0.6920(4) 0.5829(8) 0.7596(2) 0.084(2) Uani 1 1 d . . . . .
H011 H 0.666846 0.538899 0.789612 0.101 Uiso 1 1 calc R U . . .
C13b C 0.9502(19) 1.288(3) 0.6709(13) 0.068(6) Uani 0.518(13) 1 d . U P B 1
H01A H 0.997062 1.230423 0.676538 0.103 Uiso 0.518(13) 1 calc R U P B 1
H01B H 0.929972 1.314070 0.707091 0.103 Uiso 0.518(13) 1 calc R U P B 1
H01C H 0.962724 1.373123 0.650032 0.103 Uiso 0.518(13) 1 calc R U P B 1
C10a C 0.8134(9) 0.7216(15) 0.4095(4) 0.054(3) Uani 0.515(15) 1 d . U P A 2
H01D H 0.816724 0.781734 0.376458 0.081 Uiso 0.515(15) 1 calc R U P A 2
H01E H 0.763366 0.672572 0.408669 0.081 Uiso 0.515(15) 1 calc R U P A 2
H01F H 0.855403 0.652025 0.409705 0.081 Uiso 0.515(15) 1 calc R U P A 2
C7b C 0.7125(11) 0.5257(17) 0.5504(7) 0.057(3) Uani 0.485(15) 1 d . U P A 1
H01G H 0.760780 0.480854 0.563604 0.085 Uiso 0.485(15) 1 calc R U P A 1
H01H H 0.676752 0.453359 0.535740 0.085 Uiso 0.485(15) 1 calc R U P A 1
H01I H 0.688672 0.574981 0.581423 0.085 Uiso 0.485(15) 1 calc R U P A 1
C32a C 0.4394(7) 0.8026(13) 0.7930(4) 0.067(3) Uani 0.567(11) 1 d D U P C 1
H53A H 0.452836 0.702462 0.800166 0.081 Uiso 0.567(11) 1 calc R U P C 1
H53B H 0.395368 0.806697 0.765689 0.081 Uiso 0.567(11) 1 calc R U P C 1
C9b C 0.6530(9) 0.7079(16) 0.4832(7) 0.059(3) Uani 0.485(15) 1 d . U P A 1
H01J H 0.631882 0.762518 0.513895 0.089 Uiso 0.485(15) 1 calc R U P A 1
H01K H 0.615209 0.636310 0.470908 0.089 Uiso 0.485(15) 1 calc R U P A 1
H01L H 0.663729 0.771219 0.452157 0.089 Uiso 0.485(15) 1 calc R U P A 1
C12a C 0.8986(8) 0.8980(16) 0.4642(5) 0.059(3) Uani 0.515(15) 1 d . U P A 2
H01M H 0.941448 0.831176 0.460559 0.088 Uiso 0.515(15) 1 calc R U P A 2
H01N H 0.905233 0.950023 0.499300 0.088 Uiso 0.515(15) 1 calc R U P A 2
H01O H 0.898241 0.964559 0.432996 0.088 Uiso 0.515(15) 1 calc R U P A 2
C29b C 0.5507(11) 0.9802(17) 0.8037(5) 0.076(4) Uani 0.433(11) 1 d D U P C 2
H50A H 0.544757 1.074593 0.786322 0.091 Uiso 0.433(11) 1 calc R U P C 2
H50B H 0.606063 0.953338 0.803487 0.091 Uiso 0.433(11) 1 calc R U P C 2
C31a C 0.4194(6) 0.8771(11) 0.8467(4) 0.079(3) Uani 0.567(11) 1 d D U P C 1
H52A H 0.396237 0.810487 0.873261 0.095 Uiso 0.567(11) 1 calc R U P C 1
H52B H 0.382696 0.955688 0.839363 0.095 Uiso 0.567(11) 1 calc R U P C 1
C01A C 0.8608(7) 1.2692(12) 0.5993(5) 0.056(3) Uani 0.482(13) 1 d . . P B 2
H01P H 0.823336 1.211561 0.577891 0.084 Uiso 0.482(13) 1 calc R U P B 2
H15a H 0.888126 1.331676 0.573978 0.084 Uiso 0.482(13) 1 calc R U P B 2
H01R H 0.833423 1.326188 0.626491 0.084 Uiso 0.482(13) 1 calc R U P B 2
C15b C 0.9054(6) 1.1926(11) 0.5733(4) 0.055(3) Uani 0.518(13) 1 d . . P B 1
H01S H 0.910542 1.289471 0.559553 0.082 Uiso 0.518(13) 1 calc R U P B 1
H01T H 0.864408 1.143918 0.551766 0.082 Uiso 0.518(13) 1 calc R U P B 1
H01U H 0.954580 1.142460 0.569302 0.082 Uiso 0.518(13) 1 calc R U P B 1
C30a C 0.4970(8) 0.932(2) 0.8694(5) 0.105(4) Uani 0.567(11) 1 d D U P C 1
H51A H 0.491562 1.029089 0.884285 0.126 Uiso 0.567(11) 1 calc R U P C 1
H51B H 0.518063 0.870160 0.899310 0.126 Uiso 0.567(11) 1 calc R U P C 1
C13a C 0.975(2) 1.252(2) 0.6693(15) 0.065(6) Uani 0.482(13) 1 d . U P B 2
H0A H 0.946229 1.293644 0.699588 0.098 Uiso 0.482(13) 1 calc R U P B 2
H0B H 1.001122 1.326722 0.648743 0.098 Uiso 0.482(13) 1 calc R U P B 2
H0C H 1.014312 1.186495 0.684948 0.098 Uiso 0.482(13) 1 calc R U P B 2
C14a C 0.9199(9) 1.1718(16) 0.6301(6) 0.046(3) Uani 0.482(13) 1 d . U P B 2
H1 H 0.952804 1.130855 0.600584 0.056 Uiso 0.482(13) 1 calc R U P B 2
C9a C 0.6567(8) 0.6425(16) 0.5017(6) 0.055(3) Uani 0.515(15) 1 d . U P A 2
H2A H 0.637354 0.688807 0.534992 0.083 Uiso 0.515(15) 1 calc R U P A 2
H2B H 0.620560 0.568046 0.489640 0.083 Uiso 0.515(15) 1 calc R U P A 2
H2C H 0.661255 0.712267 0.471852 0.083 Uiso 0.515(15) 1 calc R U P A 2
C8a C 0.7374(9) 0.5769(15) 0.5153(6) 0.041(3) Uani 0.515(15) 1 d . U P A 2
H3 H 0.753490 0.525202 0.481297 0.049 Uiso 0.515(15) 1 calc R U P A 2
C7a C 0.7341(10) 0.4671(18) 0.5631(6) 0.062(3) Uani 0.515(15) 1 d . U P A 2
H4A H 0.786542 0.432819 0.572236 0.093 Uiso 0.515(15) 1 calc R U P A 2
H4B H 0.701236 0.387601 0.551256 0.093 Uiso 0.515(15) 1 calc R U P A 2
H4C H 0.712522 0.511480 0.596053 0.093 Uiso 0.515(15) 1 calc R U P A 2
P1a P 0.8114(4) 0.7153(8) 0.5301(3) 0.0327(10) Uani 0.515(15) 1 d . U P A 2
C11b C 0.8215(11) 0.8741(16) 0.4620(7) 0.044(3) Uani 0.485(15) 1 d . U P A 1
H00{ H 0.773737 0.932958 0.456662 0.053 Uiso 0.485(15) 1 calc R U P A 1
C12b C 0.8905(7) 0.9758(16) 0.4745(5) 0.049(3) Uani 0.485(15) 1 d . U P A 1
H5A H 0.878955 1.034830 0.506708 0.074 Uiso 0.485(15) 1 calc R U P A 1
H5B H 0.898511 1.036147 0.442054 0.074 Uiso 0.485(15) 1 calc R U P A 1
H5C H 0.937515 0.920698 0.482656 0.074 Uiso 0.485(15) 1 calc R U P A 1
C10b C 0.8329(9) 0.7905(17) 0.4074(5) 0.055(3) Uani 0.485(15) 1 d . U P A 1
H6A H 0.874791 0.721662 0.413118 0.083 Uiso 0.485(15) 1 calc R U P A 1
H6B H 0.846453 0.856058 0.377645 0.083 Uiso 0.485(15) 1 calc R U P A 1
H6C H 0.784840 0.741080 0.396852 0.083 Uiso 0.485(15) 1 calc R U P A 1
C30b C 0.5225(14) 0.9836(16) 0.8634(6) 0.101(4) Uani 0.433(11) 1 d D U P C 2
H51C H 0.565805 1.003035 0.890254 0.121 Uiso 0.433(11) 1 calc R U P C 2
H51D H 0.481826 1.056197 0.867714 0.121 Uiso 0.433(11) 1 calc R U P C 2
C31b C 0.4900(14) 0.8357(16) 0.8717(5) 0.102(4) Uani 0.433(11) 1 d D U P C 2
H52C H 0.445589 0.837105 0.896807 0.122 Uiso 0.433(11) 1 calc R U P C 2
H52D H 0.530194 0.770802 0.887002 0.122 Uiso 0.433(11) 1 calc R U P C 2
C32b C 0.4642(13) 0.793(2) 0.8124(6) 0.091(4) Uani 0.433(11) 1 d D U P C 2
H53C H 0.475804 0.692227 0.806265 0.109 Uiso 0.433(11) 1 calc R U P C 2
H53D H 0.407629 0.807235 0.807254 0.109 Uiso 0.433(11) 1 calc R U P C 2
C29a C 0.5490(9) 0.931(2) 0.8197(6) 0.111(4) Uani 0.567(11) 1 d D U P C 1
H50C H 0.567231 1.028106 0.811710 0.133 Uiso 0.567(11) 1 calc R U P C 1
H50D H 0.594721 0.870470 0.827275 0.133 Uiso 0.567(11) 1 calc R U P C 1

loop_
_atom_site_aniso_label
_atom_site_aniso_U_11
_atom_site_aniso_U_22
_atom_site_aniso_U_33
_atom_site_aniso_U_23
_atom_site_aniso_U_13
_atom_site_aniso_U_12
Sb1 0.04128(18) 0.0789(2) 0.02750(15) 0.00830(13) 0.00310(11) 0.01869(15)
Ni1 0.0307(3) 0.0569(3) 0.0221(3) -0.0080(2) 0.0032(2) -0.0014(2)
P2 0.0372(6) 0.0512(6) 0.0260(5) -0.0064(4) 0.0014(4) -0.0013(4)
P1 0.0386(16) 0.030(2) 0.0275(17) -0.0045(19) 0.0008(12) 0.003(2)
F6 0.0521(17) 0.091(2) 0.0399(14) 0.0086(13) -0.0086(12) 0.0124(15)
F4 0.0452(16) 0.081(2) 0.073(2) 0.0002(16) -0.0058(14) 0.0114(14)
F1 0.0588(18) 0.113(2) 0.0350(14) 0.0033(15) -0.0056(12) 0.0279(17)
F3 0.0434(16) 0.111(2) 0.0483(16) 0.0209(16) 0.0072(13) 0.0127(15)
F2 0.071(2) 0.089(2) 0.0443(15) 0.0050(14) 0.0013(14) 0.0297(16)
F5 0.0612(19) 0.092(2) 0.0504(17) 0.0088(15) 0.0226(14) 0.0097(16)
O2 0.0375(17) 0.072(2) 0.0503(18) -0.0234(16) -0.0062(14) 0.0036(15)
O1 0.053(2) 0.079(2) 0.0459(18) -0.0294(17) 0.0016(15) 0.0050(17)
N31 0.043(2) 0.058(2) 0.0255(16) -0.0057(15) 0.0050(14) -0.0016(17)
N21 0.0331(18) 0.059(2) 0.0223(15) -0.0049(14) 0.0030(13) -0.0051(15)
C1 0.036(2) 0.052(2) 0.0296(19) -0.0011(17) 0.0070(16) 0.0011(19)
O3 0.078(3) 0.119(3) 0.063(2) -0.021(2) 0.009(2) -0.028(3)
C6 0.035(2) 0.053(2) 0.033(2) -0.0014(17) 0.0035(17) 0.0019(18)
C23 0.037(2) 0.057(2) 0.0269(19) -0.0076(17) 0.0053(16) -0.0071(19)
C22 0.038(3) 0.066(3) 0.038(2) 0.000(2) 0.0058(18) -0.008(2)
C24 0.040(2) 0.064(3) 0.027(2) -0.0004(18) 0.0048(17) -0.001(2)
C19 0.037(2) 0.060(3) 0.030(2) -0.0056(18) 0.0033(17) -0.0077(19)
C5 0.034(2) 0.063(3) 0.042(2) 0.009(2) -0.0006(18) -0.003(2)
C20 0.039(3) 0.065(3) 0.040(2) 0.000(2) -0.0041(19) 0.001(2)
C2 0.043(3) 0.063(3) 0.033(2) -0.0101(19) 0.0070(19) -0.001(2)
C21 0.036(2) 0.066(3) 0.052(3) -0.003(2) 0.001(2) -0.003(2)
C17 0.051(3) 0.076(3) 0.029(2) -0.017(2) -0.0004(19) 0.001(2)
C4 0.041(3) 0.055(3) 0.056(3) 0.012(2) 0.014(2) 0.007(2)
C28 0.050(3) 0.075(3) 0.033(2) 0.000(2) 0.002(2) 0.009(2)
C3 0.052(3) 0.057(3) 0.047(3) -0.004(2) 0.015(2) 0.007(2)
C25 0.048(3) 0.109(4) 0.045(3) 0.020(3) 0.014(2) 0.006(3)
C18 0.072(4) 0.103(4) 0.026(2) -0.001(2) 0.003(2) -0.008(3)
C27 0.070(4) 0.097(4) 0.045(3) 0.020(3) 0.008(3) 0.012(3)
C8b 0.064(8) 0.032(7) 0.031(6) -0.010(6) -0.001(5) 0.001(7)
C16 0.071(4) 0.112(5) 0.055(3) -0.030(3) 0.010(3) 0.031(3)
C11a 0.054(5) 0.056(7) 0.029(4) -0.003(6) 0.002(4) 0.013(6)
C14b 0.040(7) 0.061(6) 0.034(5) 0.000(4) 0.003(5) 0.006(6)
C26 0.080(4) 0.126(5) 0.048(3) 0.039(3) 0.019(3) 0.014(4)
C13b 0.113(18) 0.048(11) 0.044(6) -0.006(8) 0.001(9) -0.005(9)
C10a 0.084(7) 0.056(6) 0.022(4) 0.000(5) 0.007(4) 0.005(6)
C7b 0.074(10) 0.048(8) 0.048(8) -0.006(6) -0.006(7) -0.012(7)
C32a 0.075(7) 0.075(6) 0.052(6) -0.007(5) 0.011(5) -0.005(5)
C9b 0.057(7) 0.043(7) 0.076(9) -0.008(6) -0.023(6) -0.001(6)
C12a 0.070(6) 0.067(7) 0.039(5) 0.000(5) 0.016(4) 0.002(6)
C29b 0.099(8) 0.075(8) 0.053(7) -0.001(6) -0.005(6) -0.034(6)
C31a 0.116(8) 0.072(6) 0.052(5) 0.003(4) 0.019(5) 0.007(5)
C01A 0.055(7) 0.060(6) 0.053(7) 0.000(5) 0.006(5) -0.011(5)
C15b 0.061(7) 0.070(6) 0.034(5) 0.008(4) 0.007(4) -0.003(5)
C30a 0.146(8) 0.098(8) 0.072(6) -0.020(6) 0.002(6) -0.042(7)
C13a 0.102(18) 0.039(10) 0.054(8) -0.006(8) -0.013(11) -0.022(9)
C14a 0.040(8) 0.059(7) 0.040(6) -0.003(5) 0.002(6) -0.005(6)
C9a 0.053(7) 0.053(7) 0.060(7) -0.017(6) -0.011(5) 0.001(6)
C8a 0.057(6) 0.029(6) 0.036(7) -0.004(5) 0.000(5) -0.002(6)
C7a 0.081(9) 0.064(9) 0.041(7) -0.003(6) -0.001(6) 0.003(7)
P1a 0.0411(15) 0.035(3) 0.0227(16) -0.0054(19) 0.0030(11) 0.006(2)
C11b 0.057(6) 0.057(7) 0.018(4) 0.001(6) 0.006(4) 0.016(7)
C12b 0.053(6) 0.061(7) 0.035(5) 0.007(5) 0.005(4) 0.001(5)
C10b 0.073(7) 0.063(7) 0.030(5) -0.005(5) 0.005(5) 0.003(6)
C30b 0.138(10) 0.091(9) 0.073(8) -0.005(7) 0.013(8) -0.060(8)
C31b 0.142(9) 0.084(8) 0.079(7) -0.009(7) 0.010(7) -0.033(8)
C32b 0.121(8) 0.076(7) 0.076(8) -0.008(6) -0.001(7) -0.040(7)
C29a 0.121(7) 0.120(8) 0.094(7) -0.031(7) 0.006(7) -0.029(7)

loop_
_atom_type_symbol
_atom_type_description
_atom_type_scat_dispersion_real
_atom_type_scat_dispersion_imag
_atom_type_scat_source
C C 0.0148 0.0070 'International Tables Vol C Tables 4.2.6.8 and 6.1.1.4'
H H 0.0000 0.0000 'International Tables Vol C Tables 4.2.6.8 and 6.1.1.4'
F F 0.0599 0.0411 'International Tables Vol C Tables 4.2.6.8 and 6.1.1.4'
N N 0.0253 0.0136 'International Tables Vol C Tables 4.2.6.8 and 6.1.1.4'
Ni Ni -1.3409 3.2905 'International Tables Vol C Tables 4.2.6.8 and 6.1.1.4'
O O 0.0412 0.0250 'International Tables Vol C Tables 4.2.6.8 and 6.1.1.4'
P P 0.2596 0.3354 'International Tables Vol C Tables 4.2.6.8 and 6.1.1.4'
Sb Sb 0.0887 4.4825 'International Tables Vol C Tables 4.2.6.8 and 6.1.1.4'

loop_
_geom_angle_atom_site_label_1
_geom_angle_atom_site_label_2
_geom_angle_atom_site_label_3
_geom_angle
_geom_angle_site_symmetry_1
_geom_angle_site_symmetry_3
_geom_angle_publ_flag
F6 Sb1 F4 89.15(13) . . ?
F6 Sb1 F1 178.82(15) . . ?
F6 Sb1 F3 89.68(13) . . ?
F1 Sb1 F4 89.68(14) . . ?
F3 Sb1 F4 89.69(14) . . ?
F3 Sb1 F1 90.11(13) . . ?
F2 Sb1 F6 90.99(13) . . ?
F2 Sb1 F4 179.64(15) . . ?
F2 Sb1 F1 90.18(14) . . ?
F2 Sb1 F3 89.98(14) . . ?
F2 Sb1 F5 90.93(14) . . ?
F5 Sb1 F6 90.54(14) . . ?
F5 Sb1 F4 89.40(14) . . ?
F5 Sb1 F1 89.65(14) . . ?
F5 Sb1 F3 179.06(15) . . ?
P2 Ni1 P1a 151.78(19) . . ?
P1 Ni1 P2 145.8(2) . . ?
N31 Ni1 P2 99.76(10) . . ?
N31 Ni1 P1 112.6(2) . . ?
N31 Ni1 P1a 102.5(2) . . ?
N21 Ni1 P2 101.73(10) . . ?
N21 Ni1 P1 94.7(2) . . ?
N21 Ni1 N31 79.70(14) . . ?
N21 Ni1 P1a 99.1(2) . . ?
C1 Ni1 P2 80.67(13) . . ?
C1 Ni1 P1 83.1(2) . . ?
C1 Ni1 N31 100.22(16) . . ?
C1 Ni1 N21 177.59(16) . . ?
C1 Ni1 P1a 78.5(2) . . ?
O2 P2 Ni1 104.52(12) . . ?
O2 P2 C17 100.1(2) . . ?
O2 P2 C14b 110.7(5) . . ?
O2 P2 C14a 91.9(5) . . ?
C17 P2 Ni1 124.26(17) . . ?
C17 P2 C14a 110.3(5) . . ?
C14b P2 Ni1 117.8(4) . . ?
C14b P2 C17 98.0(4) . . ?
C14a P2 Ni1 117.8(4) . . ?
O1 P1 Ni1 101.3(4) . . ?
O1 P1 C8b 97.3(5) . . ?
O1 P1 C11b 108.0(7) . . ?
C8b P1 Ni1 120.8(6) . . ?
C11b P1 Ni1 120.7(5) . . ?
C11b P1 C8b 105.2(8) . . ?
C6 O2 P2 111.4(3) . . ?
C2 O1 P1 109.1(3) . . ?
C2 O1 P1a 113.3(4) . . ?
C24 N31 Ni1 112.1(3) . . ?
C28 N31 Ni1 128.8(3) . . ?
C28 N31 C24 118.6(4) . . ?
C23 N21 Ni1 117.7(3) . . ?
C19 N21 Ni1 123.6(3) . . ?
C19 N21 C23 118.6(4) . . ?
C6 C1 Ni1 122.2(3) . . ?
C6 C1 C2 115.3(4) . . ?
C2 C1 Ni1 122.5(3) . . ?
C32a O3 C29a 109.1(8) . . ?
C32b O3 C29b 108.2(8) . . ?
C1 C6 O2 117.2(4) . . ?
C5 C6 O2 119.6(4) . . ?
C5 C6 C1 123.2(4) . . ?
N21 C23 C22 121.2(4) . . ?
N21 C23 C24 115.5(4) . . ?
C22 C23 C24 123.3(4) . . ?
C23 C22 H00J 120.3 . . ?
C23 C22 C21 119.4(4) . . ?
C21 C22 H00J 120.3 . . ?
N31 C24 C23 114.4(4) . . ?
N31 C24 C25 121.8(4) . . ?
C25 C24 C23 123.8(4) . . ?
N21 C19 H00L 118.6 . . ?
N21 C19 C20 122.7(4) . . ?
C20 C19 H00L 118.6 . . ?
C6 C5 H00M 120.7 . . ?
C4 C5 C6 118.6(4) . . ?
C4 C5 H00M 120.7 . . ?
C19 C20 H00N 120.5 . . ?
C19 C20 C21 118.9(4) . . ?
C21 C20 H00N 120.5 . . ?
O1 C2 C1 116.8(4) . . ?
C3 C2 O1 119.8(4) . . ?
C3 C2 C1 123.3(4) . . ?
C22 C21 H00P 120.4 . . ?
C20 C21 C22 119.2(4) . . ?
C20 C21 H00P 120.4 . . ?
P2 C17 H00Q 107.3 . . ?
C18 C17 P2 113.0(4) . . ?
C18 C17 H00Q 107.3 . . ?
C18 C17 C16 110.8(5) . . ?
C16 C17 P2 110.9(3) . . ?
C16 C17 H00Q 107.3 . . ?
C5 C4 H00R 119.4 . . ?
C3 C4 C5 121.1(4) . . ?
C3 C4 H00R 119.4 . . ?
N31 C28 H00S 118.7 . . ?
N31 C28 C27 122.6(5) . . ?
C27 C28 H00S 118.7 . . ?
C2 C3 H00T 120.8 . . ?
C4 C3 C2 118.4(4) . . ?
C4 C3 H00T 120.8 . . ?
C24 C25 H00U 120.7 . . ?
C26 C25 C24 118.7(5) . . ?
C26 C25 H00U 120.7 . . ?
C17 C18 H00A 109.5 . . ?
C17 C18 H00B 109.5 . . ?
C17 C18 H00C 109.5 . . ?
H00A C18 H00B 109.5 . . ?
H00A C18 H00C 109.5 . . ?
H00B C18 H00C 109.5 . . ?
C28 C27 H00W 120.8 . . ?
C26 C27 C28 118.4(5) . . ?
C26 C27 H00W 120.8 . . ?
P1 C8b H00X 107.0 . . ?
C7b C8b P1 113.0(10) . . ?
C7b C8b H00X 107.0 . . ?
C7b C8b C9b 109.6(14) . . ?
C9b C8b P1 112.9(8) . . ?
C9b C8b H00X 107.0 . . ?
C17 C16 H00D 109.5 . . ?
C17 C16 H00E 109.5 . . ?
C17 C16 H00F 109.5 . . ?
H00D C16 H00E 109.5 . . ?
H00D C16 H00F 109.5 . . ?
H00E C16 H00F 109.5 . . ?
C10a C11a H00Z 107.5 . . ?
C10a C11a P1a 113.9(8) . . ?
C12a C11a H00Z 107.5 . . ?
C12a C11a C10a 109.5(13) . . ?
C12a C11a P1a 110.6(11) . . ?
P1a C11a H00Z 107.5 . . ?
P2 C14b H010 107.5 . . ?
C13b C14b P2 113.0(12) . . ?
C13b C14b H010 107.5 . . ?
C15b C14b P2 111.8(9) . . ?
C15b C14b H010 107.5 . . ?
C15b C14b C13b 109.3(15) . . ?
C25 C26 C27 120.0(5) . . ?
C25 C26 H011 120.0 . . ?
C27 C26 H011 120.0 . . ?
C14b C13b H01A 109.5 . . ?
C14b C13b H01B 109.5 . . ?
C14b C13b H01C 109.5 . . ?
H01A C13b H01B 109.5 . . ?
H01A C13b H01C 109.5 . . ?
H01B C13b H01C 109.5 . . ?
C11a C10a H01D 109.5 . . ?
C11a C10a H01E 109.5 . . ?
C11a C10a H01F 109.5 . . ?
H01D C10a H01E 109.5 . . ?
H01D C10a H01F 109.5 . . ?
H01E C10a H01F 109.5 . . ?
C8b C7b H01G 109.5 . . ?
C8b C7b H01H 109.5 . . ?
C8b C7b H01I 109.5 . . ?
H01G C7b H01H 109.5 . . ?
H01G C7b H01I 109.5 . . ?
H01H C7b H01I 109.5 . . ?
O3 C32a H53A 110.8 . . ?
O3 C32a H53B 110.8 . . ?
O3 C32a C31a 104.7(7) . . ?
H53A C32a H53B 108.9 . . ?
C31a C32a H53A 110.8 . . ?
C31a C32a H53B 110.8 . . ?
C8b C9b H01J 109.5 . . ?
C8b C9b H01K 109.5 . . ?
C8b C9b H01L 109.5 . . ?
H01J C9b H01K 109.5 . . ?
H01J C9b H01L 109.5 . . ?
H01K C9b H01L 109.5 . . ?
C11a C12a H01M 109.5 . . ?
C11a C12a H01N 109.5 . . ?
C11a C12a H01O 109.5 . . ?
H01M C12a H01N 109.5 . . ?
H01M C12a H01O 109.5 . . ?
H01N C12a H01O 109.5 . . ?
O3 C29b H50A 110.2 . . ?
O3 C29b H50B 110.2 . . ?
O3 C29b C30b 107.6(9) . . ?
H50A C29b H50B 108.5 . . ?
C30b C29b H50A 110.2 . . ?
C30b C29b H50B 110.2 . . ?
C32a C31a H52A 111.0 . . ?
C32a C31a H52B 111.0 . . ?
C32a C31a C30a 104.0(7) . . ?
H52A C31a H52B 109.0 . . ?
C30a C31a H52A 111.0 . . ?
C30a C31a H52B 111.0 . . ?
H01P C01A H15a 109.5 . . ?
H01P C01A H01R 109.5 . . ?
H15a C01A H01R 109.5 . . ?
C14a C01A H01P 109.5 . . ?
C14a C01A H15a 109.5 . . ?
C14a C01A H01R 109.5 . . ?
C14b C15b H01S 109.5 . . ?
C14b C15b H01T 109.5 . . ?
C14b C15b H01U 109.5 . . ?
H01S C15b H01T 109.5 . . ?
H01S C15b H01U 109.5 . . ?
H01T C15b H01U 109.5 . . ?
C31a C30a H51A 110.8 . . ?
C31a C30a H51B 110.8 . . ?
H51A C30a H51B 108.9 . . ?
C29a C30a C31a 104.6(7) . . ?
C29a C30a H51A 110.8 . . ?
C29a C30a H51B 110.8 . . ?
H0A C13a H0B 109.5 . . ?
H0A C13a H0C 109.5 . . ?
H0B C13a H0C 109.5 . . ?
C14a C13a H0A 109.5 . . ?
C14a C13a H0B 109.5 . . ?
C14a C13a H0C 109.5 . . ?
P2 C14a H1 105.8 . . ?
C01A C14a P2 111.9(10) . . ?
C01A C14a H1 105.8 . . ?
C13a C14a P2 113.6(15) . . ?
C13a C14a C01A 113.1(13) . . ?
C13a C14a H1 105.8 . . ?
H2A C9a H2B 109.5 . . ?
H2A C9a H2C 109.5 . . ?
H2B C9a H2C 109.5 . . ?
C8a C9a H2A 109.5 . . ?
C8a C9a H2B 109.5 . . ?
C8a C9a H2C 109.5 . . ?
C9a C8a H3 107.1 . . ?
C9a C8a C7a 111.9(11) . . ?
C9a C8a P1a 111.5(9) . . ?
C7a C8a H3 107.1 . . ?
C7a C8a P1a 111.8(10) . . ?
P1a C8a H3 107.1 . . ?
C8a C7a H4A 109.5 . . ?
C8a C7a H4B 109.5 . . ?
C8a C7a H4C 109.5 . . ?
H4A C7a H4B 109.5 . . ?
H4A C7a H4C 109.5 . . ?
H4B C7a H4C 109.5 . . ?
O1 P1a Ni1 107.9(4) . . ?
O1 P1a C11a 97.7(7) . . ?
O1 P1a C8a 103.7(5) . . ?
C11a P1a Ni1 113.9(5) . . ?
C8a P1a Ni1 123.9(6) . . ?
C8a P1a C11a 106.1(7) . . ?
P1 C11b H00{ 107.6 . . ?
C12b C11b P1 108.1(11) . . ?
C12b C11b H00{ 107.6 . . ?
C10b C11b P1 114.3(9) . . ?
C10b C11b H00{ 107.6 . . ?
C10b C11b C12b 111.3(13) . . ?
C11b C12b H5A 109.5 . . ?
C11b C12b H5B 109.5 . . ?
C11b C12b H5C 109.5 . . ?
H5A C12b H5B 109.5 . . ?
H5A C12b H5C 109.5 . . ?
H5B C12b H5C 109.5 . . ?
C11b C10b H6A 109.5 . . ?
C11b C10b H6B 109.5 . . ?
C11b C10b H6C 109.5 . . ?
H6A C10b H6B 109.5 . . ?
H6A C10b H6C 109.5 . . ?
H6B C10b H6C 109.5 . . ?
C29b C30b H51C 111.1 . . ?
C29b C30b H51D 111.1 . . ?
H51C C30b H51D 109.0 . . ?
C31b C30b C29b 103.4(8) . . ?
C31b C30b H51C 111.1 . . ?
C31b C30b H51D 111.1 . . ?
C30b C31b H52C 111.3 . . ?
C30b C31b H52D 111.3 . . ?
C30b C31b C32b 102.5(8) . . ?
H52C C31b H52D 109.2 . . ?
C32b C31b H52C 111.3 . . ?
C32b C31b H52D 111.3 . . ?
O3 C32b C31b 109.5(9) . . ?
O3 C32b H53C 109.8 . . ?
O3 C32b H53D 109.8 . . ?
C31b C32b H53C 109.8 . . ?
C31b C32b H53D 109.8 . . ?
H53C C32b H53D 108.2 . . ?
O3 C29a C30a 107.4(8) . . ?
O3 C29a H50C 110.2 . . ?
O3 C29a H50D 110.2 . . ?
C30a C29a H50C 110.2 . . ?
C30a C29a H50D 110.2 . . ?
H50C C29a H50D 108.5 . . ?

loop_
_geom_bond_atom_site_label_1
_geom_bond_atom_site_label_2
_geom_bond_distance
_geom_bond_site_symmetry_2
_geom_bond_publ_flag
Sb1 F6 1.867(3) . ?
Sb1 F4 1.873(3) . ?
Sb1 F1 1.870(3) . ?
Sb1 F3 1.868(3) . ?
Sb1 F2 1.858(3) . ?
Sb1 F5 1.866(3) . ?
Ni1 P2 2.2034(12) . ?
Ni1 P1 2.145(7) . ?
Ni1 N31 2.144(4) . ?
Ni1 N21 1.944(3) . ?
Ni1 C1 1.896(4) . ?
Ni1 P1a 2.235(6) . ?
P2 O2 1.643(3) . ?
P2 C17 1.832(4) . ?
P2 C14b 1.819(14) . ?
P2 C14a 1.862(14) . ?
P1 O1 1.810(8) . ?
P1 C8b 1.835(16) . ?
P1 C11b 1.818(16) . ?
O2 C6 1.398(5) . ?
O1 C2 1.392(5) . ?
O1 P1a 1.521(8) . ?
N31 C24 1.343(6) . ?
N31 C28 1.342(6) . ?
N21 C23 1.361(5) . ?
N21 C19 1.346(6) . ?
C1 C6 1.389(6) . ?
C1 C2 1.395(6) . ?
O3 C32a 1.391(10) . ?
O3 C29b 1.415(11) . ?
O3 C32b 1.400(13) . ?
O3 C29a 1.402(12) . ?
C6 C5 1.384(6) . ?
C23 C22 1.381(6) . ?
C23 C24 1.477(6) . ?
C22 H00J 0.9300 . ?
C22 C21 1.384(7) . ?
C24 C25 1.391(6) . ?
C19 H00L 0.9300 . ?
C19 C20 1.368(6) . ?
C5 H00M 0.9300 . ?
C5 C4 1.378(7) . ?
C20 H00N 0.9300 . ?
C20 C21 1.383(6) . ?
C2 C3 1.384(7) . ?
C21 H00P 0.9300 . ?
C17 H00Q 0.9800 . ?
C17 C18 1.522(7) . ?
C17 C16 1.526(7) . ?
C4 H00R 0.9300 . ?
C4 C3 1.374(7) . ?
C28 H00S 0.9300 . ?
C28 C27 1.377(7) . ?
C3 H00T 0.9300 . ?
C25 H00U 0.9300 . ?
C25 C26 1.369(8) . ?
C18 H00A 0.9600 . ?
C18 H00B 0.9600 . ?
C18 H00C 0.9600 . ?
C27 H00W 0.9300 . ?
C27 C26 1.377(8) . ?
C8b H00X 0.9800 . ?
C8b C7b 1.524(17) . ?
C8b C9b 1.541(19) . ?
C16 H00D 0.9600 . ?
C16 H00E 0.9600 . ?
C16 H00F 0.9600 . ?
C11a H00Z 0.9800 . ?
C11a C10a 1.557(18) . ?
C11a C12a 1.52(2) . ?
C11a P1a 1.830(17) . ?
C14b H010 0.9800 . ?
C14b C13b 1.61(4) . ?
C14b C15b 1.521(16) . ?
C26 H011 0.9300 . ?
C13b H01A 0.9600 . ?
C13b H01B 0.9600 . ?
C13b H01C 0.9600 . ?
C10a H01D 0.9600 . ?
C10a H01E 0.9600 . ?
C10a H01F 0.9600 . ?
C7b H01G 0.9600 . ?
C7b H01H 0.9600 . ?
C7b H01I 0.9600 . ?
C32a H53A 0.9700 . ?
C32a H53B 0.9700 . ?
C32a C31a 1.490(9) . ?
C9b H01J 0.9600 . ?
C9b H01K 0.9600 . ?
C9b H01L 0.9600 . ?
C12a H01M 0.9600 . ?
C12a H01N 0.9600 . ?
C12a H01O 0.9600 . ?
C29b H50A 0.9700 . ?
C29b H50B 0.9700 . ?
C29b C30b 1.499(9) . ?
C31a H52A 0.9700 . ?
C31a H52B 0.9700 . ?
C31a C30a 1.491(7) . ?
C01A H01P 0.9600 . ?
C01A H15a 0.9600 . ?
C01A H01R 0.9600 . ?
C01A C14a 1.52(2) . ?
C15b H01S 0.9600 . ?
C15b H01T 0.9600 . ?
C15b H01U 0.9600 . ?
C30a H51A 0.9700 . ?
C30a H51B 0.9700 . ?
C30a C29a 1.486(9) . ?
C13a H0A 0.9600 . ?
C13a H0B 0.9600 . ?
C13a H0C 0.9600 . ?
C13a C14a 1.49(3) . ?
C14a H1 0.9800 . ?
C9a H2A 0.9600 . ?
C9a H2B 0.9600 . ?
C9a H2C 0.9600 . ?
C9a C8a 1.519(18) . ?
C8a H3 0.9800 . ?
C8a C7a 1.520(16) . ?
C8a P1a 1.820(14) . ?
C7a H4A 0.9600 . ?
C7a H4B 0.9600 . ?
C7a H4C 0.9600 . ?
C11b H00{ 0.9800 . ?
C11b C12b 1.52(2) . ?
C11b C10b 1.518(19) . ?
C12b H5A 0.9600 . ?
C12b H5B 0.9600 . ?
C12b H5C 0.9600 . ?
C10b H6A 0.9600 . ?
C10b H6B 0.9600 . ?
C10b H6C 0.9600 . ?
C30b H51C 0.9700 . ?
C30b H51D 0.9700 . ?
C30b C31b 1.493(7) . ?
C31b H52C 0.9700 . ?
C31b H52D 0.9700 . ?
C31b C32b 1.501(10) . ?
C32b H53C 0.9700 . ?
C32b H53D 0.9700 . ?
C29a H50C 0.9700 . ?
C29a H50D 0.9700 . ?

loop_
_geom_torsion_atom_site_label_1
_geom_torsion_atom_site_label_2
_geom_torsion_atom_site_label_3
_geom_torsion_atom_site_label_4
_geom_torsion
_geom_torsion_site_symmetry_1
_geom_torsion_site_symmetry_2
_geom_torsion_site_symmetry_3
_geom_torsion_site_symmetry_4
_geom_torsion_publ_flag
Ni1 P2 O2 C6 19.6(3) . . . . ?
Ni1 P2 C17 C18 60.2(4) . . . . ?
Ni1 P2 C17 C16 -64.9(5) . . . . ?
Ni1 P2 C14b C13b -160.8(11) . . . . ?
Ni1 P2 C14b C15b -37.0(11) . . . . ?
Ni1 P2 C14a C01A 67.0(11) . . . . ?
Ni1 P2 C14a C13a -163.5(12) . . . . ?
Ni1 P1 O1 C2 -25.7(4) . . . . ?
Ni1 P1 C8b C7b -40.6(12) . . . . ?
Ni1 P1 C8b C9b 84.5(11) . . . . ?
Ni1 P1 C11b C12b 43.3(13) . . . . ?
Ni1 P1 C11b C10b 167.9(10) . . . . ?
Ni1 N31 C24 C23 8.9(5) . . . . ?
Ni1 N31 C24 C25 -169.8(4) . . . . ?
Ni1 N31 C28 C27 169.3(4) . . . . ?
Ni1 N21 C23 C22 -175.2(3) . . . . ?
Ni1 N21 C23 C24 3.3(5) . . . . ?
Ni1 N21 C19 C20 173.7(3) . . . . ?
Ni1 C1 C6 O2 -4.4(5) . . . . ?
Ni1 C1 C6 C5 176.3(3) . . . . ?
Ni1 C1 C2 O1 5.2(6) . . . . ?
Ni1 C1 C2 C3 -176.1(4) . . . . ?
P2 Ni1 C1 C6 13.4(3) . . . . ?
P2 Ni1 C1 C2 -168.7(4) . . . . ?
P2 O2 C6 C1 -12.0(5) . . . . ?
P2 O2 C6 C5 167.4(3) . . . . ?
P1 Ni1 C1 C6 163.3(4) . . . . ?
P1 Ni1 C1 C2 -18.8(4) . . . . ?
P1 O1 C2 C1 15.7(6) . . . . ?
P1 O1 C2 C3 -163.2(4) . . . . ?
O2 P2 C17 C18 -55.3(4) . . . . ?
O2 P2 C17 C16 179.6(4) . . . . ?
O2 P2 C14b C13b -40.6(13) . . . . ?
O2 P2 C14b C15b 83.1(9) . . . . ?
O2 P2 C14a C01A 174.5(9) . . . . ?
O2 P2 C14a C13a -56.0(13) . . . . ?
O2 C6 C5 C4 -178.9(4) . . . . ?
O1 P1 C8b C7b 67.2(11) . . . . ?
O1 P1 C8b C9b -167.7(10) . . . . ?
O1 P1 C11b C12b -72.4(10) . . . . ?
O1 P1 C11b C10b 52.2(14) . . . . ?
O1 C2 C3 C4 177.9(4) . . . . ?
N31 Ni1 C1 C6 -84.9(4) . . . . ?
N31 Ni1 C1 C2 93.0(4) . . . . ?
N31 C24 C25 C26 -2.2(9) . . . . ?
N31 C28 C27 C26 0.2(9) . . . . ?
N21 C23 C22 C21 0.5(6) . . . . ?
N21 C23 C24 N31 -8.4(5) . . . . ?
N21 C23 C24 C25 170.3(5) . . . . ?
N21 C19 C20 C21 1.8(7) . . . . ?
C1 C6 C5 C4 0.4(7) . . . . ?
C1 C2 C3 C4 -0.8(7) . . . . ?
O3 C32a C31a C30a -30.6(13) . . . . ?
O3 C29b C30b C31b 27(2) . . . . ?
C6 C1 C2 O1 -176.8(4) . . . . ?
C6 C1 C2 C3 2.0(7) . . . . ?
C6 C5 C4 C3 0.9(7) . . . . ?
C23 N21 C19 C20 -1.7(6) . . . . ?
C23 C22 C21 C20 -0.4(7) . . . . ?
C23 C24 C25 C26 179.3(6) . . . . ?
C22 C23 C24 N31 170.1(4) . . . . ?
C22 C23 C24 C25 -11.3(7) . . . . ?
C24 N31 C28 C27 -1.1(7) . . . . ?
C24 C23 C22 C21 -177.8(4) . . . . ?
C24 C25 C26 C27 1.2(10) . . . . ?
C19 N21 C23 C22 0.5(6) . . . . ?
C19 N21 C23 C24 179.0(4) . . . . ?
C19 C20 C21 C22 -0.8(7) . . . . ?
C5 C4 C3 C2 -0.7(7) . . . . ?
C2 O1 P1a Ni1 -8.5(5) . . . . ?
C2 O1 P1a C11a 109.7(6) . . . . ?
C2 O1 P1a C8a -141.6(6) . . . . ?
C2 C1 C6 O2 177.6(4) . . . . ?
C2 C1 C6 C5 -1.8(6) . . . . ?
C17 P2 O2 C6 149.1(3) . . . . ?
C17 P2 C14b C13b 63.4(12) . . . . ?
C17 P2 C14b C15b -172.8(9) . . . . ?
C17 P2 C14a C01A -84.0(9) . . . . ?
C17 P2 C14a C13a 45.6(14) . . . . ?
C28 N31 C24 C23 -179.2(4) . . . . ?
C28 N31 C24 C25 2.1(7) . . . . ?
C28 C27 C26 C25 -0.3(11) . . . . ?
C8b P1 O1 C2 -149.2(6) . . . . ?
C8b P1 C11b C12b -175.5(10) . . . . ?
C8b P1 C11b C10b -51.0(14) . . . . ?
C14b P2 O2 C6 -108.3(5) . . . . ?
C14b P2 C17 C18 -168.1(6) . . . . ?
C14b P2 C17 C16 66.8(6) . . . . ?
C10a C11a P1a Ni1 -176.2(9) . . . . ?
C10a C11a P1a O1 70.3(12) . . . . ?
C10a C11a P1a C8a -36.5(14) . . . . ?
C32a O3 C29a C30a -19.3(18) . . . . ?
C32a C31a C30a C29a 18.9(16) . . . . ?
C12a C11a P1a Ni1 60.0(11) . . . . ?
C12a C11a P1a O1 -53.6(10) . . . . ?
C12a C11a P1a C8a -160.3(9) . . . . ?
C29b O3 C32b C31b -4(2) . . . . ?
C29b C30b C31b C32b -28(2) . . . . ?
C31a C30a C29a O3 -0.9(19) . . . . ?
C14a P2 O2 C6 -99.8(5) . . . . ?
C14a P2 C17 C18 -151.1(6) . . . . ?
C14a P2 C17 C16 83.8(7) . . . . ?
C9a C8a P1a Ni1 70.0(11) . . . . ?
C9a C8a P1a O1 -166.9(9) . . . . ?
C9a C8a P1a C11a -64.5(11) . . . . ?
C7a C8a P1a Ni1 -56.0(12) . . . . ?
C7a C8a P1a O1 67.1(10) . . . . ?
C7a C8a P1a C11a 169.4(10) . . . . ?
P1a Ni1 C1 C6 174.2(4) . . . . ?
P1a Ni1 C1 C2 -7.9(4) . . . . ?
P1a O1 C2 C1 3.4(6) . . . . ?
P1a O1 C2 C3 -175.4(5) . . . . ?
C11b P1 O1 C2 102.1(7) . . . . ?
C11b P1 C8b C7b 178.2(11) . . . . ?
C11b P1 C8b C9b -56.7(13) . . . . ?
C30b C31b C32b O3 21(2) . . . . ?
C32b O3 C29b C30b -15(2) . . . . ?
C29a O3 C32a C31a 31.4(14) . . . . ?
